data_1504683
loop_
_publ_author_name
'Elkhayat, Zobida'
'Safir, Imad'
'Castellote, Isabel'
'Retailleau, Pascal'
'Arseniyadis, Sim\'eon'

_publ_section_title
;
 Microwave-accelerated competing domino processes: a tether-controlled
 dual pathway into high molecular complexity.
;
_journal_issue 11
_journal_name_full 'Organic letters'
_journal_page_first 2219
_journal_page_last 2222
_journal_paper_doi 10.1021/ol800639b
_journal_volume 10
_journal_year 2008
_chemical_formula_moiety 'C16 H24 O5'
_chemical_formula_sum 'C16 H24 O5'
_chemical_formula_weight 296.35
_chemical_name_systematic
; 
 ? 
;
_space_group_IT_number 14
_symmetry_cell_setting monoclinic
_symmetry_space_group_name_Hall '-P 2ybc'
_symmetry_space_group_name_H-M 'P 1 21/c 1'
_atom_sites_solution_hydrogens geom
_atom_sites_solution_primary direct
_atom_sites_solution_secondary difmap
_audit_creation_method SHELXL-97
_cell_angle_alpha 90.00
_cell_angle_beta 102.06(3)
_cell_angle_gamma 90.00
_cell_formula_units_Z 4
_cell_length_a 14.643(6)
_cell_length_b 15.655(6)
_cell_length_c 6.819(4)
_cell_measurement_reflns_used 1280
_cell_measurement_temperature 293(2)
_cell_measurement_theta_max 18.848
_cell_measurement_theta_min 0.407
_cell_volume 1528.7(13)
_computing_cell_refinement 'DENZO (Otwinowski & Minor, 1997) COLLECT (Nonius B.V., 1999)'
_computing_data_collection 'DENZO (Otwinowski & Minor, 1997) COLLECT (Nonius B.V., 1999)'
_computing_data_reduction 'SCALEPACK (Otwinowski & Minor, 1997)'
_computing_molecular_graphics 'PLATON (Spek, 2003)'
_computing_publication_material 'SHELXL-97 (Sheldrick, 1997)'
_computing_structure_refinement 'SHELXL-97 (Sheldrick, 1997)'
_computing_structure_solution 'SHELXS-97 (Sheldrick, 1990)'
_diffrn_ambient_temperature 293(2)
_diffrn_measured_fraction_theta_full 0.943
_diffrn_measured_fraction_theta_max 0.943
_diffrn_measurement_device_type 'Nonius kappa-CCD diffractometer'
_diffrn_measurement_method 'phi scan'
_diffrn_radiation_monochromator graphite
_diffrn_radiation_source 'fine-focus sealed tube'
_diffrn_radiation_type MoK\a
_diffrn_radiation_wavelength 0.71069
_diffrn_reflns_av_R_equivalents 0.0504
_diffrn_reflns_av_sigmaI/netI 0.0710
_diffrn_reflns_limit_h_max 13
_diffrn_reflns_limit_h_min -13
_diffrn_reflns_limit_k_max 14
_diffrn_reflns_limit_k_min -13
_diffrn_reflns_limit_l_max 6
_diffrn_reflns_limit_l_min -6
_diffrn_reflns_number 3452
_diffrn_reflns_theta_full 18.91
_diffrn_reflns_theta_max 18.91
_diffrn_reflns_theta_min 2.60
_diffrn_standards_number 0
_exptl_absorpt_coefficient_mu 0.095
_exptl_absorpt_correction_T_max 0.99
_exptl_absorpt_correction_T_min 0.85
_exptl_absorpt_correction_type multi-scan
_exptl_absorpt_process_details 'Scalepack (Otwinowski & Minor, 1997)'
_exptl_crystal_colour colourless
_exptl_crystal_density_diffrn 1.288
_exptl_crystal_density_method 'not measured'
_exptl_crystal_description needle
_exptl_crystal_F_000 640
_exptl_crystal_size_max 0.52
_exptl_crystal_size_mid 0.18
_exptl_crystal_size_min 0.01
_refine_diff_density_max 0.158
_refine_diff_density_min -0.184
_refine_diff_density_rms 0.041
_refine_ls_extinction_coef 0.015(4)
_refine_ls_extinction_expression Fc^*^=kFc[1+0.001xFc^2^\l^3^/sin(2\q)]^-1/4^
_refine_ls_extinction_method SHELXL
_refine_ls_goodness_of_fit_ref 1.127
_refine_ls_hydrogen_treatment constr
_refine_ls_matrix_type full
_refine_ls_number_parameters 191
_refine_ls_number_reflns 1151
_refine_ls_number_restraints 0
_refine_ls_restrained_S_all 1.127
_refine_ls_R_factor_all 0.1277
_refine_ls_R_factor_gt 0.0757
_refine_ls_shift/su_max 0.001
_refine_ls_shift/su_mean 0.000
_refine_ls_structure_factor_coef Fsqd
_refine_ls_weighting_details 'calc w=1/[\s^2^(Fo^2^)+(0.0609P)^2^+2.7828P] where P=(Fo^2^+2Fc^2^)/3'
_refine_ls_weighting_scheme calc
_refine_ls_wR_factor_gt 0.1667
_refine_ls_wR_factor_ref 0.1938
_reflns_number_gt 741
_reflns_number_total 1154
_reflns_threshold_expression >2sigma(I)
_cod_data_source_file ol800639b-file001.cif
_cod_data_source_block p21c
_cod_original_cell_volume 1528.7(12)
_cod_original_sg_symbol_H-M P21/c
_cod_database_code 1504683

loop_
_symmetry_equiv_pos_as_xyz
'x, y, z'
'-x, y+1/2, -z+1/2'
'-x, -y, -z'
'x, -y-1/2, z-1/2'

loop_
_atom_site_label
_atom_site_type_symbol
_atom_site_fract_x
_atom_site_fract_y
_atom_site_fract_z
_atom_site_U_iso_or_equiv
_atom_site_adp_type
_atom_site_occupancy
_atom_site_symmetry_multiplicity
_atom_site_calc_flag
_atom_site_refinement_flags
O1 O 0.2246(4) 1.0390(4) 0.2848(8) 0.085(2) Uani 1 1 d .
O2 O 0.0921(4) 0.8910(4) 0.0715(8) 0.088(2) Uani 1 1 d .
O3 O 0.2222(5) 0.8163(4) 0.2441(10) 0.087(2) Uani 1 1 d .
O4 O 0.0676(5) 0.8781(4) 0.3975(8) 0.089(2) Uani 1 1 d .
C1 C 0.2507(6) 1.0260(6) 0.0930(12) 0.076(3) Uani 1 1 d .
H1 H 0.1923 1.0246 -0.0080 0.091 Uiso 1 1 calc R
C5 C 0.3038(7) 1.1061(7) 0.0475(12) 0.085(3) Uani 1 1 d .
C2 C 0.2922(7) 0.9331(7) 0.1024(11) 0.077(3) Uani 1 1 d .
C4 C 0.1994(7) 0.9595(7) 0.3540(12) 0.079(3) Uani 1 1 d .
H4 H 0.2062 0.9608 0.5000 0.095 Uiso 1 1 calc R
C14 C 0.0997(7) 0.9339(6) 0.2542(14) 0.080(3) Uani 1 1 d .
H14 H 0.0604 0.9852 0.2330 0.095 Uiso 1 1 calc R
C15 C 0.1664(7) 0.8328(7) 0.0529(15) 0.086(3) Uani 1 1 d .
H15 H 0.1416 0.7797 -0.0140 0.104 Uiso 1 1 calc R
C11 C 0.3601(7) 0.8803(6) 0.4392(13) 0.097(3) Uani 1 1 d .
H11A H 0.3823 0.9313 0.5154 0.116 Uiso 1 1 calc R
H11B H 0.3546 0.8343 0.5314 0.116 Uiso 1 1 calc R
C10 C 0.4240(7) 0.8558(7) 0.3013(15) 0.115(4) Uani 1 1 d .
H10A H 0.4126 0.7976 0.2539 0.138 Uiso 1 1 calc R
H10B H 0.4891 0.8616 0.3679 0.138 Uiso 1 1 calc R
C7 C 0.3868(6) 1.1309(6) 0.2152(13) 0.109(3) Uani 1 1 d .
H7A H 0.4332 1.0867 0.2310 0.164 Uiso 1 1 calc R
H7B H 0.3658 1.1380 0.3385 0.164 Uiso 1 1 calc R
H7C H 0.4133 1.1836 0.1810 0.164 Uiso 1 1 calc R
C17 C 0.2335(7) 0.8763(6) -0.0584(12) 0.089(3) Uani 1 1 d .
H17A H 0.2000 0.9101 -0.1697 0.107 Uiso 1 1 calc R
H17B H 0.2722 0.8348 -0.1085 0.107 Uiso 1 1 calc R
C3 C 0.2682(8) 0.8966(7) 0.2964(13) 0.084(3) Uani 1 1 d .
C6 C 0.2325(7) 1.1797(6) 0.0223(13) 0.098(3) Uani 1 1 d .
H6A H 0.1802 1.1661 -0.0837 0.147 Uiso 1 1 calc R
H6B H 0.2614 1.2313 -0.0102 0.147 Uiso 1 1 calc R
H6C H 0.2113 1.1875 0.1451 0.147 Uiso 1 1 calc R
C9 C 0.3982(7) 0.9194(7) 0.1298(14) 0.101(3) Uani 1 1 d .
H9A H 0.4133 0.8967 0.0081 0.122 Uiso 1 1 calc R
H9B H 0.4314 0.9728 0.1630 0.122 Uiso 1 1 calc R
C8 C 0.3348(7) 1.0940(6) -0.1508(12) 0.113(4) Uani 1 1 d .
H8A H 0.3809 1.0495 -0.1366 0.169 Uiso 1 1 calc R
H8B H 0.3611 1.1463 -0.1874 0.169 Uiso 1 1 calc R
H8C H 0.2819 1.0784 -0.2534 0.169 Uiso 1 1 calc R
O5 O -0.0719(5) 0.9444(5) 0.3402(10) 0.106(3) Uani 1 1 d .
C12 C -0.0202(9) 0.8920(8) 0.4254(15) 0.083(3) Uani 1 1 d .
C13 C -0.0416(6) 0.8327(6) 0.5823(13) 0.100(3) Uani 1 1 d .
H13A H 0.0106 0.7955 0.6275 0.150 Uiso 1 1 calc R
H13B H -0.0958 0.7993 0.5264 0.150 Uiso 1 1 calc R
H13C H -0.0535 0.8654 0.6935 0.150 Uiso 1 1 calc R

loop_
_atom_site_aniso_label
_atom_site_aniso_U_11
_atom_site_aniso_U_22
_atom_site_aniso_U_33
_atom_site_aniso_U_23
_atom_site_aniso_U_13
_atom_site_aniso_U_12
O1 0.109(5) 0.096(6) 0.056(4) -0.002(4) 0.027(4) 0.004(4)
O2 0.099(5) 0.104(5) 0.060(4) -0.008(4) 0.014(4) -0.006(4)
O3 0.099(5) 0.098(6) 0.067(4) 0.002(4) 0.021(4) 0.000(4)
O4 0.097(5) 0.101(5) 0.077(4) 0.015(4) 0.039(4) 0.000(4)
C1 0.088(7) 0.082(8) 0.059(6) 0.004(5) 0.018(5) -0.015(7)
C5 0.085(7) 0.117(9) 0.052(6) 0.001(6) 0.012(6) -0.010(7)
C2 0.088(8) 0.102(9) 0.039(6) 0.002(5) 0.011(6) -0.011(7)
C4 0.105(8) 0.080(8) 0.056(6) 0.027(6) 0.023(6) 0.013(7)
C14 0.074(7) 0.105(8) 0.064(6) 0.005(6) 0.026(6) 0.005(6)
C15 0.100(8) 0.095(8) 0.068(7) -0.021(6) 0.025(7) 0.002(7)
C11 0.095(8) 0.126(9) 0.072(6) 0.001(6) 0.026(7) 0.005(7)
C10 0.091(8) 0.149(11) 0.100(8) 0.005(8) 0.010(8) 0.024(7)
C7 0.081(7) 0.151(10) 0.094(7) -0.016(7) 0.017(7) -0.019(6)
C17 0.111(8) 0.102(8) 0.063(6) -0.007(6) 0.034(7) 0.001(6)
C3 0.096(8) 0.096(9) 0.057(6) -0.007(6) 0.010(6) 0.014(8)
C6 0.122(8) 0.086(7) 0.090(7) 0.010(6) 0.029(6) -0.005(7)
C9 0.085(8) 0.131(10) 0.090(7) -0.001(7) 0.024(7) 0.005(6)
C8 0.134(9) 0.141(10) 0.074(6) 0.002(6) 0.046(7) -0.017(7)
O5 0.091(6) 0.142(8) 0.085(5) 0.010(5) 0.018(4) 0.010(5)
C12 0.079(9) 0.104(10) 0.065(8) -0.018(7) 0.016(7) -0.019(7)
C13 0.103(8) 0.122(9) 0.082(6) 0.009(6) 0.035(6) -0.015(6)

loop_
_atom_type_symbol
_atom_type_description
_atom_type_scat_dispersion_real
_atom_type_scat_dispersion_imag
_atom_type_scat_source
C C 0.0033 0.0016 'International Tables Vol C Tables 4.2.6.8 and 6.1.1.4'
H H 0.0000 0.0000 'International Tables Vol C Tables 4.2.6.8 and 6.1.1.4'
O O 0.0106 0.0060 'International Tables Vol C Tables 4.2.6.8 and 6.1.1.4'

loop_
_geom_angle_atom_site_label_1
_geom_angle_atom_site_label_2
_geom_angle_atom_site_label_3
_geom_angle
C4 O1 C1 108.4(6)
C14 O2 C15 117.4(7)
C15 O3 C3 102.8(7)
C12 O4 C14 116.4(7)
O1 C1 C5 107.9(7)
O1 C1 C2 105.4(6)
C5 C1 C2 123.6(8)
O1 C1 H1 106.3
C5 C1 H1 106.3
C2 C1 H1 106.3
C8 C5 C7 110.9(7)
C8 C5 C6 108.4(8)
C7 C5 C6 107.9(8)
C8 C5 C1 109.5(8)
C7 C5 C1 114.2(7)
C6 C5 C1 105.7(8)
C17 C2 C9 114.0(8)
C17 C2 C3 101.8(7)
C9 C2 C3 104.4(8)
C17 C2 C1 110.7(7)
C9 C2 C1 120.4(8)
C3 C2 C1 102.8(8)
O1 C4 C3 104.6(8)
O1 C4 C14 112.0(7)
C3 C4 C14 109.8(8)
O1 C4 H4 110.1
C3 C4 H4 110.1
C14 C4 H4 110.1
O2 C14 O4 109.4(8)
O2 C14 C4 114.3(8)
O4 C14 C4 105.6(7)
O2 C14 H14 109.1
O4 C14 H14 109.1
C4 C14 H14 109.1
O3 C15 O2 109.6(7)
O3 C15 C17 103.5(7)
O2 C15 C17 109.7(8)
O3 C15 H15 111.3
O2 C15 H15 111.3
C17 C15 H15 111.3
C10 C11 C3 103.1(7)
C10 C11 H11A 111.1
C3 C11 H11A 111.1
C10 C11 H11B 111.1
C3 C11 H11B 111.1
H11A C11 H11B 109.1
C11 C10 C9 103.0(8)
C11 C10 H10A 111.2
C9 C10 H10A 111.2
C11 C10 H10B 111.2
C9 C10 H10B 111.2
H10A C10 H10B 109.1
C5 C7 H7A 109.5
C5 C7 H7B 109.5
H7A C7 H7B 109.5
C5 C7 H7C 109.5
H7A C7 H7C 109.5
H7B C7 H7C 109.5
C15 C17 C2 103.1(6)
C15 C17 H17A 111.1
C2 C17 H17A 111.1
C15 C17 H17B 111.1
C2 C17 H17B 111.1
H17A C17 H17B 109.1
O3 C3 C11 108.7(9)
O3 C3 C4 109.2(9)
C11 C3 C4 119.6(9)
O3 C3 C2 106.9(7)
C11 C3 C2 106.4(8)
C4 C3 C2 105.3(8)
C5 C6 H6A 109.5
C5 C6 H6B 109.5
H6A C6 H6B 109.5
C5 C6 H6C 109.5
H6A C6 H6C 109.5
H6B C6 H6C 109.5
C10 C9 C2 105.5(8)
C10 C9 H9A 110.6
C2 C9 H9A 110.6
C10 C9 H9B 110.6
C2 C9 H9B 110.6
H9A C9 H9B 108.8
C5 C8 H8A 109.5
C5 C8 H8B 109.5
H8A C8 H8B 109.5
C5 C8 H8C 109.5
H8A C8 H8C 109.5
H8B C8 H8C 109.5
O5 C12 O4 124.8(10)
O5 C12 C13 124.9(11)
O4 C12 C13 110.3(10)
C12 C13 H13A 109.5
C12 C13 H13B 109.5
H13A C13 H13B 109.5
C12 C13 H13C 109.5
H13A C13 H13C 109.5
H13B C13 H13C 109.5

loop_
_geom_bond_atom_site_label_1
_geom_bond_atom_site_label_2
_geom_bond_distance
O1 C4 1.408(9)
O1 C1 1.451(9)
O2 C14 1.400(9)
O2 C15 1.445(10)
O3 C15 1.410(9)
O3 C3 1.435(10)
O4 C12 1.355(11)
O4 C14 1.460(9)
C1 C5 1.541(11)
C1 C2 1.572(11)
C1 H1 0.9800
C5 C8 1.525(11)
C5 C7 1.534(10)
C5 C6 1.541(11)
C2 C17 1.529(10)
C2 C9 1.539(11)
C2 C3 1.547(11)
C4 C3 1.518(12)
C4 C14 1.529(11)
C4 H4 0.9800
C14 H14 0.9800
C15 C17 1.523(11)
C15 H15 0.9800
C11 C10 1.509(11)
C11 C3 1.509(11)
C11 H11A 0.9700
C11 H11B 0.9700
C10 C9 1.523(11)
C10 H10A 0.9700
C10 H10B 0.9700
C7 H7A 0.9600
C7 H7B 0.9600
C7 H7C 0.9600
C17 H17A 0.9700
C17 H17B 0.9700
C6 H6A 0.9600
C6 H6B 0.9600
C6 H6C 0.9600
C9 H9A 0.9700
C9 H9B 0.9700
C8 H8A 0.9600
C8 H8B 0.9600
C8 H8C 0.9600
O5 C12 1.183(11)
C12 C13 1.498(12)
C13 H13A 0.9600
C13 H13B 0.9600
C13 H13C 0.9600

loop_
_geom_torsion_atom_site_label_1
_geom_torsion_atom_site_label_2
_geom_torsion_atom_site_label_3
_geom_torsion_atom_site_label_4
_geom_torsion
C4 O1 C1 C5 -164.2(7)
C4 O1 C1 C2 -30.4(8)
O1 C1 C5 C8 178.5(7)
C2 C1 C5 C8 55.2(11)
O1 C1 C5 C7 53.5(10)
C2 C1 C5 C7 -69.8(10)
O1 C1 C5 C6 -64.9(8)
C2 C1 C5 C6 171.8(7)
O1 C1 C2 C17 117.7(7)
C5 C1 C2 C17 -117.9(8)
O1 C1 C2 C9 -105.7(8)
C5 C1 C2 C9 18.7(11)
O1 C1 C2 C3 9.6(9)
C5 C1 C2 C3 134.1(8)
C1 O1 C4 C3 38.6(8)
C1 O1 C4 C14 -80.3(9)
C15 O2 C14 O4 -81.9(9)
C15 O2 C14 C4 36.3(11)
C12 O4 C14 O2 -100.5(8)
C12 O4 C14 C4 136.0(8)
O1 C4 C14 O2 86.6(9)
C3 C4 C14 O2 -29.2(11)
O1 C4 C14 O4 -153.1(7)
C3 C4 C14 O4 91.1(9)
C3 O3 C15 O2 -69.3(9)
C3 O3 C15 C17 47.7(8)
C14 O2 C15 O3 13.8(11)
C14 O2 C15 C17 -99.2(9)
C3 C11 C10 C9 42.3(10)
O3 C15 C17 C2 -38.6(9)
O2 C15 C17 C2 78.3(9)
C9 C2 C17 C15 126.1(8)
C3 C2 C17 C15 14.4(9)
C1 C2 C17 C15 -94.4(8)
C15 O3 C3 C11 -153.0(7)
C15 O3 C3 C4 74.9(8)
C15 O3 C3 C2 -38.5(9)
C10 C11 C3 O3 81.9(9)
C10 C11 C3 C4 -151.8(10)
C10 C11 C3 C2 -32.9(11)
O1 C4 C3 O3 -145.2(7)
C14 C4 C3 O3 -24.9(10)
O1 C4 C3 C11 88.7(10)
C14 C4 C3 C11 -151.0(9)
O1 C4 C3 C2 -30.8(10)
C14 C4 C3 C2 89.6(10)
C17 C2 C3 O3 13.5(10)
C9 C2 C3 O3 -105.3(8)
C1 C2 C3 O3 128.3(8)
C17 C2 C3 C11 129.6(9)
C9 C2 C3 C11 10.7(11)
C1 C2 C3 C11 -115.7(8)
C17 C2 C3 C4 -102.5(9)
C9 C2 C3 C4 138.6(9)
C1 C2 C3 C4 12.2(10)
C11 C10 C9 C2 -35.8(10)
C17 C2 C9 C10 -94.8(9)
C3 C2 C9 C10 15.4(10)
C1 C2 C9 C10 129.9(8)
C14 O4 C12 O5 1.3(13)
C14 O4 C12 C13 -177.5(7)
